data_1576030
loop_
_publ_author_name
'Ort&#xed;n-Rubio, Borja'
'Yang, Yunhui'
'Borrego-Marin, Emilio'
'Rostoll-Berenguer, Jaume'
'Vila, Carlos'
'Juanhuix, Judith'
'Imaz, Inhar'
'Navarro, Jorge A. R.'
'Maspoch, Daniel'

_publ_section_title
;
 Linker desymmetrisation unlocks new topologies, defective clusters, and
 catalytic activity in zirconium- and rare-earth metal-organic frameworks.
;
_journal_issue 45
_journal_name_full 'Chemical science'
_journal_page_first 21600
_journal_page_last 21613
_journal_paper_doi 10.1039/d5sc05365j
_journal_volume 16
_journal_year 2025
_chemical_formula_sum 'C44 H21 O16 Zr3'
_chemical_formula_weight 1079.30
_space_group_crystal_system hexagonal
_space_group_IT_number 191
_space_group_name_Hall '-P 6 2'
_space_group_name_H-M_alt 'P 6/m m m'
_atom_sites_solution_hydrogens geom
_audit_creation_method SHELXL-2019/3
_audit_update_record
;
2025-07-16 deposited with the CCDC.	2025-10-08 downloaded from the CCDC.
;
_cell_angle_alpha 90
_cell_angle_beta 90
_cell_angle_gamma 120
_cell_formula_units_Z 6
_cell_length_a 39.9365(4)
_cell_length_b 39.9365(4)
_cell_length_c 24.4862(4)
_cell_measurement_reflns_used 356734
_cell_measurement_temperature 100(2)
_cell_measurement_theta_max 30.268
_cell_measurement_theta_min 0.967
_cell_volume 33821.4(7)
_computing_structure_refinement 'SHELXL-2019/2 (Sheldrick, 2019)'
_computing_structure_solution 'SHELXT 2014/5 (Sheldrick, 2014)'
_diffrn_ambient_temperature 100(2)
_diffrn_measured_fraction_theta_full 0.999
_diffrn_measured_fraction_theta_max 0.996
_diffrn_measurement_device_type 'Pilatus DECTRIS 6M'
_diffrn_radiation_type synchrotron
_diffrn_radiation_wavelength 0.82653
_diffrn_reflns_av_R_equivalents 0.0904
_diffrn_reflns_av_unetI/netI 0.0272
_diffrn_reflns_Laue_measured_fraction_full 0.999
_diffrn_reflns_Laue_measured_fraction_max 0.996
_diffrn_reflns_limit_h_max 42
_diffrn_reflns_limit_h_min 0
_diffrn_reflns_limit_k_max 24
_diffrn_reflns_limit_k_min 0
_diffrn_reflns_limit_l_max 29
_diffrn_reflns_limit_l_min 0
_diffrn_reflns_number 356734
_diffrn_reflns_point_group_measured_fraction_full 0.999
_diffrn_reflns_point_group_measured_fraction_max 0.996
_diffrn_reflns_theta_full 29.730
_diffrn_reflns_theta_max 30.268
_diffrn_reflns_theta_min 0.967
_diffrn_source synchrotron
_exptl_absorpt_coefficient_mu 0.150
_exptl_absorpt_correction_type none
_exptl_crystal_colour white
_exptl_crystal_density_diffrn 0.318
_exptl_crystal_description block
_exptl_crystal_F_000 3198
_exptl_crystal_size_max 0.05
_exptl_crystal_size_mid 0.05
_exptl_crystal_size_min 0.05
_refine_diff_density_max 0.728
_refine_diff_density_min -0.588
_refine_diff_density_rms 0.060
_refine_ls_extinction_method none
_refine_ls_goodness_of_fit_ref 0.985
_refine_ls_hydrogen_treatment constr
_refine_ls_matrix_type full
_refine_ls_number_parameters 179
_refine_ls_number_reflns 11740
_refine_ls_number_restraints 6
_refine_ls_restrained_S_all 0.992
_refine_ls_R_factor_all 0.0828
_refine_ls_R_factor_gt 0.0698
_refine_ls_shift/su_max 0.002
_refine_ls_shift/su_mean 0.000
_refine_ls_structure_factor_coef Fsqd
_refine_ls_weighting_details 'w=1/[\s^2^(Fo^2^)+(0.1945P)^2^] where P=(Fo^2^+2Fc^2^)/3'
_refine_ls_weighting_scheme calc
_refine_ls_wR_factor_gt 0.2395
_refine_ls_wR_factor_ref 0.2547
_reflns_Friedel_coverage 0.000
_reflns_number_gt 7573
_reflns_number_total 11740
_reflns_threshold_expression 'I > 2\s(I)'
_cod_data_source_file d5sc05365j3.cif
_cod_data_source_block shelx
_cod_depositor_comments 'Adding full bibliography for 1576030--1576035.cif.'
_cod_original_cell_volume 33821.4(9)
_cod_database_code 1576030
_shelx_shelxl_version_number 2019/3
_shelx_space_group_comment
;
The symmetry employed for this shelxl refinement is uniquely defined
by the following loop, which should always be used as a source of
symmetry information in preference to the above space-group names.
They are only intended as comments.
;

loop_
_space_group_symop_operation_xyz
'x, y, z'
'-y, x-y, z'
'-x+y, -x, z'
'-x, -y, z'
'y, -x+y, z'
'x-y, x, z'
'y, x, -z'
'x-y, -y, -z'
'-x, -x+y, -z'
'-y, -x, -z'
'-x+y, y, -z'
'x, x-y, -z'
'-x, -y, -z'
'y, -x+y, -z'
'x-y, x, -z'
'x, y, -z'
'-y, x-y, -z'
'-x+y, -x, -z'
'-y, -x, z'
'-x+y, y, z'
'x, x-y, z'
'y, x, z'
'x-y, -y, z'
'-x, -x+y, z'

loop_
_atom_site_label
_atom_site_type_symbol
_atom_site_fract_x
_atom_site_fract_y
_atom_site_fract_z
_atom_site_U_iso_or_equiv
_atom_site_adp_type
_atom_site_occupancy
_atom_site_site_symmetry_order
_atom_site_calc_flag
_atom_site_refinement_flags_posn
_atom_site_refinement_flags_adp
_atom_site_refinement_flags_occupancy
_atom_site_disorder_assembly
_atom_site_disorder_group
Zr01 Zr 0.53540(2) 0.46460(2) 0.500000 0.0899(2) Uani 1 4 d S T P . .
Zr02 Zr 0.45597(2) 0.45597(2) 0.57210(2) 0.0986(2) Uani 1 2 d S T P . .
O003 O 0.41489(6) 0.51817(6) 0.55402(7) 0.1117(6) Uani 1 1 d . . . . .
O004 O 0.41028(6) 0.46764(7) 0.60198(9) 0.1399(8) Uani 1 1 d . . . . .
O005 O 0.46113(10) 0.46113(10) 0.66126(12) 0.1523(13) Uani 1 2 d S T P . .
O006 O 0.48288(4) 0.51712(4) 0.57098(13) 0.1347(11) Uani 1 2 d S T P . .
O007 O 0.47292(10) 0.43830(13) 0.500000 0.1583(14) Uani 1 2 d S T P . .
O008 O 0.40065(10) 0.40065(10) 0.56602(16) 0.1605(13) Uani 1 2 d S T P . .
C009 C 0.39956(10) 0.49184(11) 0.58972(13) 0.1237(10) Uani 1 1 d . . . . .
C00A C 0.36576(10) 0.48809(12) 0.62061(12) 0.1339(12) Uani 1 1 d . . . . .
C00B C 0.35133(11) 0.51216(13) 0.60750(12) 0.1514(14) Uani 1 1 d . . . . .
H00B H 0.362590 0.530335 0.579738 0.182 Uiso 1 1 calc R U . . .
C00C C 0.30319(11) 0.48189(15) 0.67859(12) 0.1620(16) Uani 1 1 d . . . . .
C00D C 0.31994(11) 0.50892(13) 0.63616(13) 0.1607(15) Uani 1 1 d . . . . .
H00D H 0.309875 0.524774 0.627225 0.193 Uiso 1 1 calc R U . . .
C00E C 0.34960(11) 0.46112(13) 0.66237(14) 0.1629(16) Uani 1 1 d . . . . .
H00E H 0.359588 0.445149 0.671040 0.196 Uiso 1 1 calc R U . . .
C00F C 0.31847(12) 0.45836(15) 0.69084(15) 0.182(2) Uani 1 1 d . . . . .
H00F H 0.307537 0.440329 0.718839 0.219 Uiso 1 1 calc R U . . .
C00G C 0.26954(12) 0.47833(16) 0.70707(13) 0.1797(19) Uani 1 1 d . . . . .
C00H C 0.24088(12) 0.4818(2) 0.68047(18) 0.096(2) Uani 0.5 2 d S T P . .
H00H H 0.243289 0.486579 0.643110 0.115 Uiso 0.5 2 calc R U P . .
C00I C 0.26591(15) 0.4717(2) 0.76449(15) 0.140(3) Uani 0.5 1 d . . P . .
H00I H 0.284908 0.469533 0.783483 0.168 Uiso 0.5 1 calc R U P . .
C00J C 0.23424(16) 0.4685(3) 0.7920(2) 0.140(4) Uani 0.5 2 d S T P . .
C00K C 0.2307(2) 0.4614(4) 0.8525(2) 0.179(6) Uani 0.5 2 d S TU P . .
C00L C 0.2260(2) 0.4520(5) 0.9735(3) 0.216(8) Uani 0.5 2 d S TU P . .
C10 C 0.2042(4) 0.4596(6) 0.8815(3) 0.344(12) Uani 0.5 1 d D U P . .
C26 C 0.2044(4) 0.4555(6) 0.9465(3) 0.422(11) Uani 0.5 1 d D U P . .
C5 C 0.1788(4) 0.4662(7) 0.9777(3) 0.422(11) Uani 0.5 1 d . U P . .
H5 H 0.162788 0.472874 0.958879 0.506 Uiso 0.5 1 calc R U P . .

loop_
_atom_site_aniso_label
_atom_site_aniso_U_11
_atom_site_aniso_U_22
_atom_site_aniso_U_33
_atom_site_aniso_U_23
_atom_site_aniso_U_13
_atom_site_aniso_U_12
Zr01 0.1074(3) 0.1074(3) 0.0921(3) 0.000 0.000 0.0816(3)
Zr02 0.1151(3) 0.1151(3) 0.1023(3) 0.01316(16) 0.01316(16) 0.0852(3)
O003 0.1212(14) 0.1445(16) 0.1121(12) 0.0118(11) 0.0133(10) 0.0984(14)
O004 0.1440(18) 0.1699(19) 0.1593(18) 0.0494(15) 0.0421(14) 0.1186(17)
O005 0.222(3) 0.222(3) 0.1087(18) 0.0216(18) 0.0216(18) 0.182(3)
O006 0.1206(18) 0.1206(18) 0.194(3) 0.0182(8) -0.0182(8) 0.084(2)
O007 0.139(2) 0.281(5) 0.1090(18) 0.000 0.000 0.146(3)
O008 0.142(2) 0.142(2) 0.195(3) 0.022(2) 0.022(2) 0.069(2)
C009 0.122(2) 0.172(3) 0.125(2) 0.007(2) 0.0106(18) 0.109(2)
C00A 0.136(2) 0.218(4) 0.1081(18) 0.021(2) 0.0159(17) 0.133(3)
C00B 0.163(3) 0.250(4) 0.121(2) 0.027(2) 0.024(2) 0.162(3)
C00C 0.151(3) 0.306(5) 0.1029(18) 0.027(3) 0.0135(19) 0.169(4)
C00D 0.157(3) 0.272(5) 0.130(2) 0.037(3) 0.025(2) 0.165(3)
C00E 0.159(3) 0.265(5) 0.132(2) 0.051(3) 0.039(2) 0.157(3)
C00F 0.161(3) 0.326(6) 0.127(2) 0.071(3) 0.041(2) 0.172(4)
C00G 0.160(3) 0.344(6) 0.1030(18) 0.031(3) 0.027(2) 0.177(4)
C00H 0.077(2) 0.203(7) 0.050(2) 0.021(3) 0.0104(16) 0.101(4)
C00I 0.117(4) 0.325(9) 0.0519(18) 0.027(3) 0.008(2) 0.167(5)
C00J 0.122(3) 0.327(12) 0.041(2) 0.024(4) 0.012(2) 0.164(6)
C00K 0.154(5) 0.433(18) 0.043(3) 0.037(5) 0.019(3) 0.216(9)
C00L 0.187(6) 0.51(2) 0.060(3) -0.021(7) -0.010(3) 0.253(12)
C10 0.294(13) 0.82(4) 0.077(4) 0.015(8) -0.007(5) 0.40(2)
C26 0.339(11) 1.04(3) 0.106(4) 0.009(8) 0.011(5) 0.514(18)
C5 0.339(11) 1.04(3) 0.106(4) 0.009(8) 0.011(5) 0.514(18)

loop_
_atom_type_symbol
_atom_type_description
_atom_type_scat_dispersion_real
_atom_type_scat_dispersion_imag
_atom_type_scat_source
C C 0.0033 0.0016 'International Tables Vol C Tables 4.2.6.8 and 6.1.1.4'
H H 0.0000 0.0000 'International Tables Vol C Tables 4.2.6.8 and 6.1.1.4'
O O 0.0106 0.0060 'International Tables Vol C Tables 4.2.6.8 and 6.1.1.4'
Zr Zr -2.9673 0.5597 'International Tables Vol C Tables 4.2.6.8 and 6.1.1.4'

loop_
_geom_angle_atom_site_label_1
_geom_angle_atom_site_label_2
_geom_angle_atom_site_label_3
_geom_angle
_geom_angle_site_symmetry_1
_geom_angle_site_symmetry_3
_geom_angle_publ_flag
O006 Zr01 O006 107.94(17) 4_665 13_666 ?
O006 Zr01 O007 70.17(7) 4_665 . ?
O006 Zr01 O007 70.17(7) 13_666 . ?
O006 Zr01 O007 70.17(7) 4_665 19_665 ?
O006 Zr01 O007 70.17(7) 13_666 19_665 ?
O007 Zr01 O007 109.6(2) . 19_665 ?
O006 Zr01 O003 142.18(6) 4_665 7_556 ?
O006 Zr01 O003 79.24(8) 13_666 7_556 ?
O007 Zr01 O003 78.29(10) . 7_556 ?
O007 Zr01 O003 142.59(5) 19_665 7_556 ?
O006 Zr01 O003 79.24(8) 4_665 4_665 ?
O006 Zr01 O003 142.18(6) 13_666 4_665 ?
O007 Zr01 O003 142.59(5) . 4_665 ?
O007 Zr01 O003 78.29(10) 19_665 4_665 ?
O003 Zr01 O003 118.31(10) 7_556 4_665 ?
O006 Zr01 O003 79.24(8) 4_665 22 ?
O006 Zr01 O003 142.18(6) 13_666 22 ?
O007 Zr01 O003 78.29(10) . 22 ?
O007 Zr01 O003 142.59(5) 19_665 22 ?
O003 Zr01 O003 74.29(10) 7_556 22 ?
O003 Zr01 O003 75.22(11) 4_665 22 ?
O006 Zr01 O003 142.18(6) 4_665 13_666 ?
O006 Zr01 O003 79.24(8) 13_666 13_666 ?
O007 Zr01 O003 142.59(5) . 13_666 ?
O007 Zr01 O003 78.29(10) 19_665 13_666 ?
O003 Zr01 O003 75.22(11) 7_556 13_666 ?
O003 Zr01 O003 74.29(10) 4_665 13_666 ?
O003 Zr01 O003 118.31(10) 22 13_666 ?
O006 Zr01 Zr02 34.82(4) 4_665 . ?
O006 Zr01 Zr02 89.79(7) 13_666 . ?
O007 Zr01 Zr02 35.37(6) . . ?
O007 Zr01 Zr02 90.41(10) 19_665 . ?
O003 Zr01 Zr02 110.94(5) 7_556 . ?
O003 Zr01 Zr02 111.19(5) 4_665 . ?
O003 Zr01 Zr02 75.35(5) 22 . ?
O003 Zr01 Zr02 166.34(5) 13_666 . ?
O006 Zr01 Zr02 34.82(4) 4_665 4_665 ?
O006 Zr01 Zr02 89.79(7) 13_666 4_665 ?
O007 Zr01 Zr02 90.40(10) . 4_665 ?
O007 Zr01 Zr02 35.37(6) 19_665 4_665 ?
O003 Zr01 Zr02 166.34(5) 7_556 4_665 ?
O003 Zr01 Zr02 75.35(5) 4_665 4_665 ?
O003 Zr01 Zr02 111.19(5) 22 4_665 ?
O003 Zr01 Zr02 110.93(5) 13_666 4_665 ?
Zr02 Zr01 Zr02 60.444(13) . 4_665 ?
O006 Zr01 Zr02 89.79(7) 4_665 16_556 ?
O006 Zr01 Zr02 34.82(4) 13_666 16_556 ?
O007 Zr01 Zr02 35.37(6) . 16_556 ?
O007 Zr01 Zr02 90.41(10) 19_665 16_556 ?
O003 Zr01 Zr02 75.35(5) 7_556 16_556 ?
O003 Zr01 Zr02 166.34(5) 4_665 16_556 ?
O003 Zr01 Zr02 110.93(5) 22 16_556 ?
O003 Zr01 Zr02 111.19(5) 13_666 16_556 ?
Zr02 Zr01 Zr02 60.703(12) . 16_556 ?
Zr02 Zr01 Zr02 90.997(12) 4_665 16_556 ?
O006 Zr01 Zr02 89.79(7) 4_665 13_666 ?
O006 Zr01 Zr02 34.82(4) 13_666 13_666 ?
O007 Zr01 Zr02 90.40(10) . 13_666 ?
O007 Zr01 Zr02 35.37(6) 19_665 13_666 ?
O003 Zr01 Zr02 111.19(5) 7_556 13_666 ?
O003 Zr01 Zr02 110.93(5) 4_665 13_666 ?
O003 Zr01 Zr02 166.34(5) 22 13_666 ?
O003 Zr01 Zr02 75.35(5) 13_666 13_666 ?
Zr02 Zr01 Zr02 90.996(12) . 13_666 ?
Zr02 Zr01 Zr02 60.702(12) 4_665 13_666 ?
Zr02 Zr01 Zr02 60.446(13) 16_556 13_666 ?
O006 Zr02 O006 67.92(12) . 4_665 ?
O006 Zr02 O007 107.97(15) . . ?
O006 Zr02 O007 71.41(12) 4_665 . ?
O006 Zr02 O007 71.42(12) . 7_556 ?
O006 Zr02 O007 107.97(15) 4_665 7_556 ?
O007 Zr02 O007 68.31(15) . 7_556 ?
O006 Zr02 O005 86.26(12) . . ?
O006 Zr02 O005 86.26(12) 4_665 . ?
O007 Zr02 O005 145.54(7) . . ?
O007 Zr02 O005 145.54(7) 7_556 . ?
O006 Zr02 O008 145.75(6) . . ?
O006 Zr02 O008 145.75(6) 4_665 . ?
O007 Zr02 O008 86.43(14) . . ?
O007 Zr02 O008 86.43(14) 7_556 . ?
O005 Zr02 O008 99.25(15) . . ?
O006 Zr02 O004 76.05(9) . . ?
O006 Zr02 O004 139.19(10) 4_665 . ?
O007 Zr02 O004 140.54(10) . . ?
O007 Zr02 O004 76.65(10) 7_556 . ?
O005 Zr02 O004 72.58(7) . . ?
O008 Zr02 O004 73.56(8) . . ?
O006 Zr02 O004 139.19(10) . 22 ?
O006 Zr02 O004 76.05(9) 4_665 22 ?
O007 Zr02 O004 76.65(10) . 22 ?
O007 Zr02 O004 140.54(10) 7_556 22 ?
O005 Zr02 O004 72.59(7) . 22 ?
O008 Zr02 O004 73.56(8) . 22 ?
O004 Zr02 O004 126.57(11) . 22 ?
O006 Zr02 Zr01 35.36(8) . 13_666 ?
O006 Zr02 Zr01 88.15(7) 4_665 13_666 ?
O007 Zr02 Zr01 88.78(10) . 13_666 ?
O007 Zr02 Zr01 36.07(9) 7_556 13_666 ?
O005 Zr02 Zr01 117.11(7) . 13_666 ?
O008 Zr02 Zr01 117.92(6) . 13_666 ?
O004 Zr02 Zr01 72.20(5) . 13_666 ?
O004 Zr02 Zr01 161.18(5) 22 13_666 ?
O006 Zr02 Zr01 88.14(8) . . ?
O006 Zr02 Zr01 35.36(7) 4_665 . ?
O007 Zr02 Zr01 36.07(9) . . ?
O007 Zr02 Zr01 88.78(10) 7_556 . ?
O005 Zr02 Zr01 117.11(7) . . ?
O008 Zr02 Zr01 117.92(6) . . ?
O004 Zr02 Zr01 161.18(5) . . ?
O004 Zr02 Zr01 72.20(5) 22 . ?
Zr01 Zr02 Zr01 89.003(12) 13_666 . ?
O006 Zr02 Zr02 33.97(6) . 4_665 ?
O006 Zr02 Zr02 33.97(6) 4_665 4_665 ?
O007 Zr02 Zr02 90.38(12) . 4_665 ?
O007 Zr02 Zr02 90.39(12) 7_556 4_665 ?
O005 Zr02 Zr02 84.61(11) . 4_665 ?
O008 Zr02 Zr02 176.15(10) . 4_665 ?
O004 Zr02 Zr02 107.81(7) . 4_665 ?
O004 Zr02 Zr02 107.81(7) 22 4_665 ?
Zr01 Zr02 Zr02 59.778(7) 13_666 4_665 ?
Zr01 Zr02 Zr02 59.779(7) . 4_665 ?
O006 Zr02 Zr02 89.26(9) . 16_556 ?
O006 Zr02 Zr02 89.27(9) 4_665 16_556 ?
O007 Zr02 Zr02 34.16(8) . 16_556 ?
O007 Zr02 Zr02 34.16(8) 7_556 16_556 ?
O005 Zr02 Zr02 174.61(11) . 16_556 ?
O008 Zr02 Zr02 86.14(10) . 16_556 ?
O004 Zr02 Zr02 109.24(6) . 16_556 ?
O004 Zr02 Zr02 109.24(6) 22 16_556 ?
Zr01 Zr02 Zr02 59.648(6) 13_666 16_556 ?
Zr01 Zr02 Zr02 59.650(6) . 16_556 ?
Zr02 Zr02 Zr02 90.0 4_665 16_556 ?
C009 O003 Zr01 131.63(16) . 13_666 ?
C009 O004 Zr02 134.8(2) . . ?
Zr02 O006 Zr02 112.06(11) . 4_665 ?
Zr02 O006 Zr01 109.81(10) . 13_666 ?
Zr02 O006 Zr01 109.81(10) 4_665 13_666 ?
Zr02 O007 Zr02 111.69(15) 16_556 . ?
Zr02 O007 Zr01 108.56(13) 16_556 . ?
Zr02 O007 Zr01 108.56(13) . . ?
O003 C009 O004 125.9(3) . . ?
O003 C009 C00A 118.2(3) . . ?
O004 C009 C00A 115.8(3) . . ?
C00B C00A C00E 121.1(3) . . ?
C00B C00A C009 119.0(3) . . ?
C00E C00A C009 119.9(3) . . ?
C00A C00B C00D 119.3(3) . . ?
C00A C00B H00B 120.3 . . ?
C00D C00B H00B 120.3 . . ?
C00F C00C C00D 118.7(3) . . ?
C00F C00C C00G 121.9(4) . . ?
C00D C00C C00G 119.4(3) . . ?
C00B C00D C00C 120.5(3) . . ?
C00B C00D H00D 119.7 . . ?
C00C C00D H00D 119.7 . . ?
C00F C00E C00A 119.0(3) . . ?
C00F C00E H00E 120.5 . . ?
C00A C00E H00E 120.5 . . ?
C00E C00F C00C 121.4(3) . . ?
C00E C00F H00F 119.3 . . ?
C00C C00F H00F 119.3 . . ?
C00H C00G C00I 118.1(3) . . ?
C00H C00G C00C 122.3(3) . . ?
C00I C00G C00C 119.6(3) . . ?
C00G C00H C00G 122.8(4) . 20 ?
C00G C00H H00H 118.6 . . ?
C00G C00H H00H 118.6 20 . ?
C00J C00I C00G 120.2(3) . . ?
C00J C00I H00I 119.9 . . ?
C00G C00I H00I 119.9 . . ?
C00I C00J C00I 120.7(5) . 20 ?
C00I C00J C00K 119.7(2) . . ?
C00I C00J C00K 119.7(2) 20 . ?
C10 C00K C10 110.3(8) 20 . ?
C10 C00K C00J 124.7(4) 20 . ?
C10 C00K C00J 124.7(4) . . ?
C26 C00L C26 108.6(11) 20 . ?
C26 C00L C00L 125.0(5) 20 16_557 ?
C26 C00L C00L 125.0(5) . 16_557 ?
C00K C10 C26 121.6(8) . . ?
C00L C26 C5 113.7(8) . . ?
C00L C26 C10 128.8(9) . . ?
C5 C26 C10 116.0(9) . . ?
C00L C26 C26 35.7(6) . 20 ?
C5 C26 C26 145.5(7) . 20 ?
C10 C26 C26 93.3(5) . 20 ?
C5 C5 C26 120.6(6) 16_557 . ?
C5 C5 H5 119.7 16_557 . ?
C26 C5 H5 119.7 . . ?

loop_
_geom_bond_atom_site_label_1
_geom_bond_atom_site_label_2
_geom_bond_distance
_geom_bond_site_symmetry_2
_geom_bond_publ_flag
Zr01 O006 2.149(3) 4_665 ?
Zr01 O006 2.149(3) 13_666 ?
Zr01 O007 2.170(3) . ?
Zr01 O007 2.170(3) 19_665 ?
Zr01 O003 2.1904(19) 7_556 ?
Zr01 O003 2.1904(19) 4_665 ?
Zr01 O003 2.1904(19) 22 ?
Zr01 O003 2.1904(19) 13_666 ?
Zr01 Zr02 3.4938(4) . ?
Zr01 Zr02 3.4938(4) 4_665 ?
Zr01 Zr02 3.4938(4) 16_556 ?
Zr01 Zr02 3.4938(4) 13_666 ?
Zr02 O006 2.1204(15) . ?
Zr02 O006 2.1206(15) 4_665 ?
Zr02 O007 2.1334(19) . ?
Zr02 O007 2.1334(19) 7_556 ?
Zr02 O005 2.193(3) . ?
Zr02 O008 2.214(4) . ?
Zr02 O004 2.2208(19) . ?
Zr02 O004 2.2208(19) 22 ?
Zr02 Zr02 3.5172(8) 4_665 ?
Zr02 Zr02 3.5308(7) 16_556 ?
O003 C009 1.265(4) . ?
O004 C009 1.274(4) . ?
C009 C00A 1.488(4) . ?
C00A C00B 1.383(4) . ?
C00A C00E 1.388(5) . ?
C00B C00D 1.385(4) . ?
C00B H00B 0.9300 . ?
C00C C00F 1.385(5) . ?
C00C C00D 1.403(5) . ?
C00C C00G 1.457(4) . ?
C00D H00D 0.9300 . ?
C00E C00F 1.381(4) . ?
C00E H00E 0.9300 . ?
C00F H00F 0.9300 . ?
C00G C00H 1.382(4) . ?
C00G C00I 1.425(5) . ?
C00H H00H 0.9300 . ?
C00I C00J 1.381(5) . ?
C00I H00I 0.9300 . ?
C00J C00K 1.500(7) . ?
C00K C10 1.248(10) 20 ?
C00K C10 1.248(10) . ?
C00L C26 1.149(10) 20 ?
C00L C26 1.149(10) . ?
C00L C00L 1.300(14) 16_557 ?
C10 C26 1.601(10) . ?
C26 C5 1.498(15) . ?
C26 C26 1.87(2) 20 ?
C5 C5 1.093(16) 16_557 ?
C5 H5 0.9300 . ?

loop_
_geom_torsion_atom_site_label_1
_geom_torsion_atom_site_label_2
_geom_torsion_atom_site_label_3
_geom_torsion_atom_site_label_4
_geom_torsion
_geom_torsion_site_symmetry_1
_geom_torsion_site_symmetry_2
_geom_torsion_site_symmetry_3
_geom_torsion_site_symmetry_4
_geom_torsion_publ_flag
Zr01 O003 C009 O004 -1.3(6) 13_666 . . . ?
Zr01 O003 C009 C00A 179.0(2) 13_666 . . . ?
Zr02 O004 C009 O003 -1.4(6) . . . . ?
Zr02 O004 C009 C00A 178.3(2) . . . . ?
O003 C009 C00A C00B 3.0(5) . . . . ?
O004 C009 C00A C00B -176.8(3) . . . . ?
O003 C009 C00A C00E -176.1(4) . . . . ?
O004 C009 C00A C00E 4.1(5) . . . . ?
C00E C00A C00B C00D -0.8(6) . . . . ?
C009 C00A C00B C00D -179.8(4) . . . . ?
C00A C00B C00D C00C 0.9(6) . . . . ?
C00F C00C C00D C00B -0.5(7) . . . . ?
C00G C00C C00D C00B -178.3(4) . . . . ?
C00B C00A C00E C00F 0.4(6) . . . . ?
C009 C00A C00E C00F 179.4(4) . . . . ?
C00A C00E C00F C00C 0.0(7) . . . . ?
C00D C00C C00F C00E 0.1(7) . . . . ?
C00G C00C C00F C00E 177.8(4) . . . . ?
C00F C00C C00G C00H -140.6(6) . . . . ?
C00D C00C C00G C00H 37.1(8) . . . . ?
C00F C00C C00G C00I 40.4(8) . . . . ?
C00D C00C C00G C00I -141.9(6) . . . . ?
C00I C00G C00H C00G -1.2(12) . . . 20 ?
C00C C00G C00H C00G 179.8(5) . . . 20 ?
C00H C00G C00I C00J 0.6(12) . . . . ?
C00C C00G C00I C00J 179.6(7) . . . . ?
C00G C00I C00J C00I -0.1(17) . . . 20 ?
C00G C00I C00J C00K 179.9(9) . . . . ?
C00I C00J C00K C10 3(2) . . . 20 ?
C00I C00J C00K C10 -177.0(15) 20 . . 20 ?
C00I C00J C00K C10 177.0(15) . . . . ?
C00I C00J C00K C10 -3(2) 20 . . . ?
C10 C00K C10 C26 0(3) 20 . . . ?
C00J C00K C10 C26 -174.9(14) . . . . ?
C26 C00L C26 C5 -158.6(12) 20 . . . ?
C00L C00L C26 C5 9(2) 16_557 . . . ?
C26 C00L C26 C10 7(4) 20 . . . ?
C00L C00L C26 C10 174.0(12) 16_557 . . . ?
C00L C00L C26 C26 167(3) 16_557 . . 20 ?
C00K C10 C26 C00L -4(3) . . . . ?
C00K C10 C26 C5 161(2) . . . . ?
C00K C10 C26 C26 0.1(16) . . . 20 ?
C00L C26 C5 C5 -8(2) . . . 16_557 ?
C10 C26 C5 C5 -175.6(9) . . . 16_557 ?
C26 C26 C5 C5 -30(2) 20 . . 16_557 ?
